data_7119789
loop_
_publ_author_name
'Ravi, Arthi'
'Hassan, Syed Zahid'
'Vanikrishna, Ajithkumar N.'
'Sureshan, Kana M.'

_publ_section_title
;
 Regioselective SN2 reactions for rapid syntheses of azido-inositols by
 one-pot sequence-specific nucleophilysis.
;
_journal_issue 28
_journal_name_full 'Chemical communications (Cambridge, England)'
_journal_page_first 3971
_journal_paper_doi 10.1039/c7cc01219e
_journal_volume 53
_journal_year 2017
_chemical_formula_moiety 'C19 H31 F3 O12 S'
_chemical_formula_sum 'C19 H31 F3 O12 S'
_chemical_formula_weight 540.50
_chemical_name_systematic
;
 ?
;
_space_group_IT_number 14
_symmetry_cell_setting monoclinic
_symmetry_space_group_name_Hall '-P 2yn'
_symmetry_space_group_name_H-M 'P 1 21/n 1'
_atom_sites_solution_hydrogens geom
_atom_sites_solution_primary direct
_atom_sites_solution_secondary difmap
_audit_creation_method SHELXL-97
_audit_update_record
;
2017-02-14 deposited with the CCDC.
2017-03-10 downloaded from the CCDC.
;
_cell_angle_alpha 90.00
_cell_angle_beta 111.666(5)
_cell_angle_gamma 90.00
_cell_formula_units_Z 8
_cell_length_a 19.882(2)
_cell_length_b 11.2489(12)
_cell_length_c 24.609(3)
_cell_measurement_reflns_used 3046
_cell_measurement_temperature 296(2)
_cell_measurement_theta_max 20.61
_cell_measurement_theta_min 3.31
_cell_volume 5115.0(10)
_computing_cell_refinement 'Bruker SAINT'
_computing_data_collection 'Bruker APEX2'
_computing_data_reduction 'Bruker SAINT'
_computing_molecular_graphics 'Bruker SHELXTL'
_computing_publication_material 'Bruker SHELXTL'
_computing_structure_refinement 'SHELXL-97 (Sheldrick, 2008)'
_computing_structure_solution 'SHELXS-97 (Sheldrick, 2008)'
_diffrn_ambient_temperature 296(2)
_diffrn_measured_fraction_theta_full 0.984
_diffrn_measured_fraction_theta_max 0.984
_diffrn_measurement_device_type 'Bruker APEX-II CCD'
_diffrn_measurement_method '\f and \w scans'
_diffrn_radiation_monochromator graphite
_diffrn_radiation_source 'fine-focus sealed tube'
_diffrn_radiation_type MoK\a
_diffrn_radiation_wavelength 0.71073
_diffrn_reflns_av_R_equivalents 0.0000
_diffrn_reflns_av_sigmaI/netI 0.0873
_diffrn_reflns_limit_h_max 21
_diffrn_reflns_limit_h_min -23
_diffrn_reflns_limit_k_max 13
_diffrn_reflns_limit_k_min 0
_diffrn_reflns_limit_l_max 29
_diffrn_reflns_limit_l_min 0
_diffrn_reflns_number 8862
_diffrn_reflns_theta_full 25.00
_diffrn_reflns_theta_max 25.00
_diffrn_reflns_theta_min 1.13
_diffrn_standards_number 0
_exptl_absorpt_coefficient_mu 0.206
_exptl_absorpt_correction_T_max 0.9797
_exptl_absorpt_correction_T_min 0.9600
_exptl_absorpt_correction_type multi-scan
_exptl_absorpt_process_details sadabs
_exptl_crystal_colour colourless
_exptl_crystal_density_diffrn 1.404
_exptl_crystal_density_meas 1.403
_exptl_crystal_density_method 'not measured'
_exptl_crystal_description BLOCK
_exptl_crystal_F_000 2272
_exptl_crystal_size_max 0.20
_exptl_crystal_size_mid 0.15
_exptl_crystal_size_min 0.10
_refine_diff_density_max 0.595
_refine_diff_density_min -0.678
_refine_diff_density_rms 0.226
_refine_ls_extinction_coef 0.0051(7)
_refine_ls_extinction_expression Fc^*^=kFc[1+0.001xFc^2^\l^3^/sin(2\q)]^-1/4^
_refine_ls_extinction_method SHELXL
_refine_ls_goodness_of_fit_ref 1.083
_refine_ls_hydrogen_treatment constr
_refine_ls_matrix_type full
_refine_ls_number_parameters 696
_refine_ls_number_reflns 8862
_refine_ls_number_restraints 0
_refine_ls_restrained_S_all 1.083
_refine_ls_R_factor_all 0.1996
_refine_ls_R_factor_gt 0.1276
_refine_ls_shift/su_max 0.015
_refine_ls_shift/su_mean 0.001
_refine_ls_structure_factor_coef Fsqd
_refine_ls_weighting_details 'calc w=1/[\s^2^(Fo^2^)+(0.1412P)^2^+31.9721P] where P=(Fo^2^+2Fc^2^)/3'
_refine_ls_weighting_scheme calc
_refine_ls_wR_factor_gt 0.3425
_refine_ls_wR_factor_ref 0.3736
_reflns_number_gt 4854
_reflns_number_total 8862
_reflns_threshold_expression >2\s(I)
_cod_data_source_file c7cc01219e2.cif
_cod_data_source_block triflate
_cod_depositor_comments
;
The following automatic conversions were performed:

'_symmetry_cell_setting' value 'Monoclinic' changed to 'monoclinic'
according to
/home/data/users/saulius/crontab/automatic-downloads/rss-feeds/RSC/lib/dictionaries/cif_core.dic
dictionary named 'cif_core.dic' version 2.4.2 from 2011-04-26.

Automatic conversion script
Id: cif_fix_values 4973 2017-02-22 13:04:09Z antanas 

 Adding full bibliography for 7119789--7119796.cif.
;
_cod_original_sg_symbol_Hall '-P 2yn '
_cod_original_sg_symbol_H-M 'P2(1)/n  '
_cod_database_code 7119789

loop_
_symmetry_equiv_pos_as_xyz
'x, y, z'
'-x+1/2, y+1/2, -z+1/2'
'-x, -y, -z'
'x-1/2, -y-1/2, z-1/2'

loop_
_atom_site_label
_atom_site_type_symbol
_atom_site_fract_x
_atom_site_fract_y
_atom_site_fract_z
_atom_site_U_iso_or_equiv
_atom_site_adp_type
_atom_site_occupancy
_atom_site_symmetry_multiplicity
_atom_site_calc_flag
_atom_site_refinement_flags
_atom_site_disorder_assembly
_atom_site_disorder_group
C1A C 0.5222(4) 0.8560(6) 0.2650(3) 0.0374(17) Uani 1 1 d . . .
H1A H 0.5736 0.8652 0.2718 0.045 Uiso 1 1 calc R . .
C2A C 0.4809(4) 0.8268(6) 0.2022(3) 0.0341(17) Uani 1 1 d . . .
H2A H 0.5017 0.7551 0.1921 0.041 Uiso 1 1 calc R . .
C3A C 0.4015(4) 0.8054(6) 0.1893(3) 0.0354(17) Uani 1 1 d . . .
H3A H 0.3799 0.8786 0.1971 0.043 Uiso 1 1 calc R . .
C4A C 0.3902(4) 0.7058(6) 0.2270(3) 0.0352(17) Uani 1 1 d . . .
H4A H 0.4039 0.6285 0.2158 0.042 Uiso 1 1 calc R . .
C5A C 0.4324(4) 0.7329(6) 0.2894(3) 0.0342(16) Uani 1 1 d . . .
H5A H 0.4126 0.8050 0.3002 0.041 Uiso 1 1 calc R . .
C6A C 0.5119(4) 0.7530(6) 0.3011(3) 0.0346(17) Uani 1 1 d . . .
H6A H 0.5325 0.6807 0.2913 0.041 Uiso 1 1 calc R . .
C7A C 0.4499(4) 0.8968(6) 0.1047(3) 0.0406(18) Uani 1 1 d . . .
C8A C 0.4599(5) 1.0076(8) 0.0729(4) 0.061(2) Uani 1 1 d . . .
H8A1 H 0.4378 1.0743 0.0841 0.092 Uiso 1 1 calc R . .
H8A2 H 0.4375 0.9955 0.0315 0.092 Uiso 1 1 calc R . .
H8A3 H 0.5106 1.0227 0.0832 0.092 Uiso 1 1 calc R . .
C9A C 0.5581(5) 0.7989(9) 0.1039(4) 0.066(3) Uani 1 1 d . . .
H9A1 H 0.5737 0.7262 0.0918 0.098 Uiso 1 1 calc R . .
H9A2 H 0.5822 0.8086 0.1453 0.098 Uiso 1 1 calc R . .
H9A3 H 0.5698 0.8646 0.0840 0.098 Uiso 1 1 calc R . .
C10A C 0.3703(4) 0.8634(7) 0.0898(4) 0.0453(19) Uani 1 1 d . . .
C11A C 0.3339(5) 0.8132(8) 0.0287(4) 0.063(2) Uani 1 1 d . . .
H11A H 0.3585 0.7420 0.0249 0.095 Uiso 1 1 calc R . .
H11B H 0.3360 0.8707 0.0005 0.095 Uiso 1 1 calc R . .
H11C H 0.2843 0.7951 0.0220 0.095 Uiso 1 1 calc R . .
C12A C 0.2623(5) 0.9594(10) 0.0903(5) 0.078(3) Uani 1 1 d . . .
H12A H 0.2447 1.0351 0.0972 0.116 Uiso 1 1 calc R . .
H12B H 0.2568 0.9020 0.1172 0.116 Uiso 1 1 calc R . .
H12C H 0.2353 0.9343 0.0510 0.116 Uiso 1 1 calc R . .
C13A C 0.4584(4) 0.6606(7) 0.3850(3) 0.0449(19) Uani 1 1 d . . .
C14A C 0.3525(5) 0.7663(10) 0.3861(5) 0.073(3) Uani 1 1 d . . .
H14A H 0.3387 0.8400 0.3987 0.109 Uiso 1 1 calc R . .
H14B H 0.3389 0.7013 0.4052 0.109 Uiso 1 1 calc R . .
H14C H 0.3286 0.7586 0.3445 0.109 Uiso 1 1 calc R . .
C15A C 0.4466(6) 0.5520(9) 0.4162(4) 0.069(3) Uani 1 1 d . . .
H15A H 0.4688 0.5635 0.4576 0.104 Uiso 1 1 calc R . .
H15B H 0.4677 0.4840 0.4050 0.104 Uiso 1 1 calc R . .
H15C H 0.3956 0.5391 0.4056 0.104 Uiso 1 1 calc R . .
C16A C 0.5393(4) 0.6914(7) 0.3996(4) 0.047(2) Uani 1 1 d . . .
C17A C 0.5766(5) 0.7402(8) 0.4613(4) 0.059(2) Uani 1 1 d . . .
H17A H 0.5721 0.6839 0.4891 0.089 Uiso 1 1 calc R . .
H17B H 0.5542 0.8138 0.4650 0.089 Uiso 1 1 calc R . .
H17C H 0.6268 0.7537 0.4686 0.089 Uiso 1 1 calc R . .
C18A C 0.6455(6) 0.5831(10) 0.4031(5) 0.087(4) Uani 1 1 d . . .
H18A H 0.6607 0.5053 0.3963 0.131 Uiso 1 1 calc R . .
H18B H 0.6712 0.6052 0.4431 0.131 Uiso 1 1 calc R . .
H18C H 0.6556 0.6394 0.3778 0.131 Uiso 1 1 calc R . .
C19A C 0.2236(9) 0.5634(16) 0.2364(7) 0.107(5) Uani 1 1 d . . .
O1A O 0.4946(3) 0.9636(4) 0.2785(2) 0.0511(15) Uani 1 1 d . . .
H1A1 H 0.5167 0.9805 0.3129 0.077 Uiso 1 1 calc R . .
O2A O 0.4856(3) 0.9216(4) 0.1654(2) 0.0397(12) Uani 1 1 d . . .
O3A O 0.3652(3) 0.7727(4) 0.1297(2) 0.0415(13) Uani 1 1 d . . .
O4A O 0.3124(3) 0.7079(5) 0.2192(2) 0.0509(15) Uani 1 1 d . . .
O5A O 0.4241(3) 0.6367(4) 0.3241(2) 0.0424(13) Uani 1 1 d . . .
O6A O 0.5482(3) 0.7790(5) 0.3617(2) 0.0444(13) Uani 1 1 d . . .
O7A O 0.4818(3) 0.7951(5) 0.0896(2) 0.0512(15) Uani 1 1 d . . .
O8A O 0.3366(3) 0.9693(5) 0.0985(3) 0.0573(16) Uani 1 1 d . . .
O9A O 0.4293(3) 0.7648(5) 0.4010(2) 0.0507(14) Uani 1 1 d . . .
O10A O 0.5703(3) 0.5818(5) 0.3914(2) 0.0536(15) Uani 1 1 d . . .
O11A O 0.2850(6) 0.5279(11) 0.1624(6) 0.168(6) Uani 1 1 d . . .
O12A O 0.1957(5) 0.6810(12) 0.1432(5) 0.161(5) Uani 1 1 d . . .
F1A F 0.2046(7) 0.6494(13) 0.2631(6) 0.193(6) Uani 1 1 d . . .
F2A F 0.2772(6) 0.5124(12) 0.2784(5) 0.202(6) Uani 1 1 d . . .
F3A F 0.1716(4) 0.4876(8) 0.2147(4) 0.139(3) Uani 1 1 d . . .
S1A S 0.25534(14) 0.6191(3) 0.18293(13) 0.0781(9) Uani 1 1 d . . .
C1B C 0.4884(4) 0.3546(6) 0.2623(3) 0.0367(17) Uani 1 1 d . . .
H1B H 0.4406 0.3620 0.2650 0.044 Uiso 1 1 calc R . .
C2B C 0.4795(4) 0.3239(6) 0.2007(3) 0.0341(16) Uani 1 1 d . . .
H2B H 0.4507 0.2510 0.1892 0.041 Uiso 1 1 calc R . .
C3B C 0.5516(4) 0.3047(6) 0.1942(3) 0.0346(17) Uani 1 1 d . . .
H3B H 0.5800 0.3782 0.2042 0.042 Uiso 1 1 calc R . .
C4B C 0.5930(4) 0.2067(7) 0.2328(3) 0.0392(18) Uani 1 1 d . A .
H4B H 0.5694 0.1297 0.2200 0.047 Uiso 1 1 calc R . .
C5B C 0.6028(4) 0.2329(7) 0.2959(3) 0.0392(18) Uani 1 1 d . . .
H5B H 0.6317 0.3054 0.3085 0.047 Uiso 1 1 calc R . .
C6B C 0.5303(4) 0.2515(7) 0.3020(3) 0.0401(18) Uani 1 1 d . . .
H6B H 0.5017 0.1784 0.2907 0.048 Uiso 1 1 calc R . .
C7B C 0.4296(4) 0.3961(7) 0.1029(3) 0.0440(19) Uani 1 1 d . . .
C8B C 0.3188(5) 0.2943(10) 0.0902(5) 0.082(3) Uani 1 1 d . . .
H8B1 H 0.2939 0.2210 0.0757 0.123 Uiso 1 1 calc R . .
H8B2 H 0.2902 0.3596 0.0686 0.123 Uiso 1 1 calc R . .
H8B3 H 0.3263 0.3029 0.1308 0.123 Uiso 1 1 calc R . .
C9B C 0.3949(5) 0.5064(7) 0.0706(4) 0.060(2) Uani 1 1 d . . .
H9B1 H 0.4266 0.5729 0.0857 0.090 Uiso 1 1 calc R . .
H9B2 H 0.3500 0.5202 0.0757 0.090 Uiso 1 1 calc R . .
H9B3 H 0.3860 0.4969 0.0298 0.090 Uiso 1 1 calc R . .
C10B C 0.5015(4) 0.3631(7) 0.0955(4) 0.048(2) Uani 1 1 d . . .
C11B C 0.6142(5) 0.4575(9) 0.1040(5) 0.076(3) Uani 1 1 d . . .
H11D H 0.6381 0.5333 0.1119 0.114 Uiso 1 1 calc R . .
H11E H 0.6099 0.4310 0.0657 0.114 Uiso 1 1 calc R . .
H11F H 0.6420 0.4008 0.1327 0.114 Uiso 1 1 calc R . .
C12B C 0.4903(6) 0.3129(8) 0.0352(4) 0.065(3) Uani 1 1 d . . .
H12D H 0.4619 0.2416 0.0289 0.098 Uiso 1 1 calc R . .
H12E H 0.5365 0.2951 0.0330 0.098 Uiso 1 1 calc R . .
H12F H 0.4655 0.3705 0.0058 0.098 Uiso 1 1 calc R . .
C13B C 0.6530(4) 0.1594(8) 0.3932(4) 0.051(2) Uani 1 1 d . . .
C14B C 0.6890(5) 0.0472(9) 0.4251(4) 0.067(3) Uani 1 1 d . . .
H14D H 0.6573 -0.0194 0.4102 0.100 Uiso 1 1 calc R . .
H14E H 0.6991 0.0560 0.4661 0.100 Uiso 1 1 calc R . .
H14F H 0.7334 0.0340 0.4190 0.100 Uiso 1 1 calc R . .
C15B C 0.7666(5) 0.2603(11) 0.4092(6) 0.096(4) Uani 1 1 d . . .
H15D H 0.7908 0.3344 0.4231 0.145 Uiso 1 1 calc R . .
H15E H 0.7622 0.2478 0.3695 0.145 Uiso 1 1 calc R . .
H15F H 0.7941 0.1966 0.4332 0.145 Uiso 1 1 calc R . .
C16B C 0.5813(4) 0.1900(7) 0.4018(3) 0.0428(19) Uani 1 1 d . . .
C17B C 0.4752(5) 0.0831(11) 0.3987(5) 0.083(3) Uani 1 1 d . . .
H17D H 0.4530 0.0061 0.3897 0.124 Uiso 1 1 calc R . .
H17E H 0.4437 0.1414 0.3734 0.124 Uiso 1 1 calc R . .
H17F H 0.4837 0.1027 0.4386 0.124 Uiso 1 1 calc R . .
C18B C 0.5924(6) 0.2406(9) 0.4606(4) 0.068(3) Uani 1 1 d . . .
H18D H 0.6191 0.3136 0.4658 0.103 Uiso 1 1 calc R . .
H18E H 0.6191 0.1850 0.4903 0.103 Uiso 1 1 calc R . .
H18F H 0.5463 0.2558 0.4634 0.103 Uiso 1 1 calc R . .
O1B O 0.5262(3) 0.4628(4) 0.2793(2) 0.0525(15) Uani 1 1 d . . .
H1B1 H 0.5308 0.4785 0.3130 0.079 Uiso 1 1 calc R . .
O2B O 0.4422(3) 0.4179(4) 0.1626(2) 0.0426(13) Uani 1 1 d . . .
O3B O 0.5396(3) 0.2729(4) 0.1355(2) 0.0436(13) Uani 1 1 d . . .
O4B O 0.6670(3) 0.2088(5) 0.2304(3) 0.0564(16) Uani 1 1 d . . .
O5B O 0.6398(3) 0.1377(4) 0.3325(2) 0.0462(14) Uani 1 1 d . . .
O6B O 0.5412(3) 0.2790(5) 0.3608(2) 0.0443(13) Uani 1 1 d . . .
O7B O 0.3866(3) 0.2935(5) 0.0835(3) 0.0597(16) Uani 1 1 d . . .
O8B O 0.5434(3) 0.4686(5) 0.1064(3) 0.0554(16) Uani 1 1 d . . .
O9B O 0.6960(3) 0.2633(6) 0.4123(3) 0.0668(18) Uani 1 1 d . . .
O10B O 0.5423(3) 0.0817(5) 0.3902(2) 0.0531(15) Uani 1 1 d . . .
S1B S 0.6920(3) 0.1306(6) 0.1878(3) 0.063(3) Uani 0.470(13) 1 d P A 1
O11B O 0.7255(12) 0.203(3) 0.1574(13) 0.082(6) Uani 0.470(13) 1 d P A 1
O12B O 0.6439(11) 0.050(2) 0.1587(12) 0.108(10) Uani 0.470(13) 1 d P A 1
C19B C 0.766(3) 0.071(5) 0.2406(15) 0.13(2) Uani 0.470(13) 1 d P A 1
F1B F 0.8020(16) 0.000(3) 0.2226(11) 0.193(16) Uani 0.470(13) 1 d P A 1
F2B F 0.7383(17) -0.009(2) 0.2737(11) 0.140(9) Uani 0.470(13) 1 d P A 1
F3B F 0.7830(13) 0.107(3) 0.2803(17) 0.148(12) Uani 0.470(13) 1 d P A 1
S1B' S 0.7097(4) 0.0911(6) 0.2368(5) 0.095(4) Uani 0.530(13) 1 d P A 2
O11' O 0.8158(11) 0.144(4) 0.2794(15) 0.157(14) Uani 0.530(13) 1 d P A 2
O12' O 0.6748(10) -0.0129(14) 0.2395(10) 0.093(6) Uani 0.530(13) 1 d P A 2
C19' C 0.725(4) 0.107(8) 0.169(4) 0.22(4) Uani 0.530(13) 1 d P A 2
F1B' F 0.7644(18) 0.210(3) 0.1735(19) 0.201(18) Uani 0.530(13) 1 d P A 2
F2B' F 0.770(2) 0.004(3) 0.175(2) 0.24(2) Uani 0.530(13) 1 d P A 2
F3B' F 0.666(3) 0.095(5) 0.1320(19) 0.22(3) Uani 0.530(13) 1 d P A 2

loop_
_atom_site_aniso_label
_atom_site_aniso_U_11
_atom_site_aniso_U_22
_atom_site_aniso_U_33
_atom_site_aniso_U_23
_atom_site_aniso_U_13
_atom_site_aniso_U_12
C1A 0.035(4) 0.029(4) 0.042(5) 0.001(3) 0.007(3) -0.009(3)
C2A 0.040(4) 0.023(3) 0.044(5) 0.001(3) 0.020(3) -0.001(3)
C3A 0.035(4) 0.037(4) 0.033(4) -0.006(3) 0.011(3) -0.004(3)
C4A 0.034(4) 0.038(4) 0.037(4) 0.001(3) 0.017(3) -0.010(3)
C5A 0.043(4) 0.028(4) 0.034(4) -0.002(3) 0.016(3) -0.001(3)
C6A 0.040(4) 0.032(4) 0.031(4) 0.000(3) 0.012(3) 0.003(3)
C7A 0.060(5) 0.025(4) 0.037(5) -0.001(3) 0.018(4) 0.002(3)
C8A 0.080(6) 0.049(5) 0.065(7) 0.004(5) 0.038(5) 0.001(5)
C9A 0.055(5) 0.075(6) 0.078(7) -0.015(5) 0.039(5) 0.012(5)
C10A 0.050(5) 0.042(4) 0.042(5) 0.002(4) 0.014(4) 0.003(4)
C11A 0.069(6) 0.063(6) 0.047(6) 0.009(5) 0.010(5) 0.005(5)
C12A 0.054(6) 0.089(8) 0.088(8) 0.018(6) 0.025(5) 0.026(5)
C13A 0.059(5) 0.041(4) 0.035(5) -0.002(4) 0.018(4) -0.006(4)
C14A 0.059(6) 0.091(7) 0.074(7) -0.006(6) 0.031(5) 0.016(5)
C15A 0.078(7) 0.073(7) 0.057(7) 0.015(5) 0.025(5) -0.002(5)
C16A 0.056(5) 0.044(5) 0.037(5) -0.002(4) 0.014(4) 0.006(4)
C17A 0.067(6) 0.059(6) 0.039(5) -0.003(4) 0.005(4) -0.005(5)
C18A 0.077(7) 0.079(8) 0.095(9) -0.014(7) 0.018(6) 0.022(6)
C19A 0.094(9) 0.122(12) 0.089(10) 0.014(9) 0.013(8) -0.059(9)
O1A 0.071(4) 0.029(3) 0.043(3) -0.004(2) 0.010(3) 0.000(3)
O2A 0.045(3) 0.038(3) 0.038(3) -0.002(2) 0.017(2) -0.004(2)
O3A 0.039(3) 0.041(3) 0.038(3) -0.001(2) 0.007(2) -0.002(2)
O4A 0.030(3) 0.063(4) 0.059(4) -0.003(3) 0.015(3) -0.013(2)
O5A 0.043(3) 0.046(3) 0.039(3) -0.001(3) 0.016(2) -0.007(2)
O6A 0.045(3) 0.044(3) 0.034(3) -0.001(2) 0.003(2) -0.003(2)
O7A 0.058(3) 0.048(3) 0.055(4) -0.004(3) 0.028(3) 0.005(3)
O8A 0.059(4) 0.046(3) 0.065(4) 0.009(3) 0.021(3) 0.017(3)
O9A 0.057(3) 0.051(3) 0.044(4) -0.006(3) 0.018(3) 0.003(3)
O10A 0.056(4) 0.048(3) 0.047(4) 0.002(3) 0.007(3) 0.008(3)
O11A 0.130(8) 0.179(10) 0.234(13) -0.155(10) 0.113(9) -0.099(8)
O12A 0.061(5) 0.236(13) 0.136(9) 0.066(9) -0.021(5) -0.059(7)
F1A 0.201(12) 0.237(13) 0.216(13) -0.092(11) 0.165(11) -0.101(11)
F2A 0.153(9) 0.252(14) 0.157(9) 0.093(10) 0.003(8) -0.100(9)
F3A 0.113(6) 0.154(7) 0.142(7) -0.002(6) 0.038(5) -0.094(6)
S1A 0.0549(15) 0.113(2) 0.0683(19) -0.0199(17) 0.0256(14) -0.0413(15)
C1B 0.032(4) 0.037(4) 0.045(5) -0.002(3) 0.020(3) 0.010(3)
C2B 0.033(4) 0.031(4) 0.038(4) -0.005(3) 0.012(3) 0.001(3)
C3B 0.035(4) 0.035(4) 0.036(5) -0.004(3) 0.016(3) 0.005(3)
C4B 0.039(4) 0.037(4) 0.045(5) -0.008(4) 0.020(4) 0.003(3)
C5B 0.038(4) 0.036(4) 0.043(5) 0.002(4) 0.014(3) 0.006(3)
C6B 0.044(4) 0.035(4) 0.043(5) -0.002(4) 0.019(4) 0.001(3)
C7B 0.055(5) 0.037(4) 0.033(5) -0.003(3) 0.009(4) 0.006(4)
C8B 0.048(6) 0.071(7) 0.116(10) -0.005(7) 0.019(6) -0.010(5)
C9B 0.082(7) 0.044(5) 0.049(6) 0.004(4) 0.017(5) 0.015(4)
C10B 0.058(5) 0.032(4) 0.054(6) 0.006(4) 0.020(4) -0.001(4)
C11B 0.075(7) 0.070(7) 0.097(9) 0.012(6) 0.048(6) -0.012(5)
C12B 0.091(7) 0.058(6) 0.057(6) 0.000(5) 0.039(5) 0.004(5)
C13B 0.031(4) 0.058(5) 0.051(6) 0.006(4) -0.001(4) 0.003(4)
C14B 0.057(6) 0.074(6) 0.056(6) 0.015(5) 0.006(5) 0.013(5)
C15B 0.047(6) 0.097(9) 0.137(12) -0.005(8) 0.024(7) -0.009(6)
C16B 0.050(5) 0.040(4) 0.033(5) -0.002(4) 0.008(4) -0.002(4)
C17B 0.061(6) 0.092(8) 0.107(9) -0.012(7) 0.043(6) -0.015(6)
C18B 0.080(7) 0.075(7) 0.045(6) -0.010(5) 0.017(5) -0.006(5)
O1B 0.081(4) 0.032(3) 0.045(4) -0.005(2) 0.023(3) 0.001(3)
O2B 0.042(3) 0.042(3) 0.046(3) 0.004(3) 0.019(2) 0.012(2)
O3B 0.060(3) 0.038(3) 0.036(3) 0.001(2) 0.022(3) 0.010(2)
O4B 0.046(3) 0.060(4) 0.068(4) -0.007(3) 0.027(3) 0.004(3)
O5B 0.047(3) 0.040(3) 0.043(3) 0.006(3) 0.006(3) 0.010(2)
O6B 0.046(3) 0.048(3) 0.037(3) 0.003(3) 0.013(2) 0.004(2)
O7B 0.060(4) 0.044(3) 0.068(4) -0.004(3) 0.015(3) -0.001(3)
O8B 0.071(4) 0.038(3) 0.065(4) 0.001(3) 0.035(3) -0.006(3)
O9B 0.044(3) 0.067(4) 0.076(5) -0.009(3) 0.008(3) -0.009(3)
O10B 0.054(3) 0.048(3) 0.053(4) 0.005(3) 0.015(3) 0.006(3)
S1B 0.056(3) 0.080(5) 0.054(5) -0.012(4) 0.021(3) 0.024(3)
O11B 0.072(13) 0.076(13) 0.123(17) 0.009(12) 0.064(14) -0.004(11)
O12B 0.077(12) 0.102(15) 0.15(2) -0.096(17) 0.044(14) -0.004(11)
C19B 0.11(3) 0.23(5) 0.06(2) 0.03(3) 0.03(2) 0.13(3)
F1B 0.19(2) 0.26(3) 0.14(2) -0.01(2) 0.064(18) 0.16(2)
F2B 0.16(2) 0.133(18) 0.145(19) 0.070(15) 0.079(18) 0.089(18)
F3B 0.050(14) 0.17(3) 0.16(3) 0.01(2) -0.029(19) 0.026(16)
S1B' 0.073(5) 0.080(4) 0.152(10) 0.028(4) 0.064(5) 0.031(3)
O11' 0.040(12) 0.24(3) 0.15(2) -0.07(2) -0.015(14) -0.011(16)
O12' 0.084(12) 0.068(9) 0.157(19) -0.005(10) 0.080(13) 0.016(9)
C19' 0.31(10) 0.16(5) 0.34(12) -0.03(7) 0.30(10) 0.00(7)
F1B' 0.20(3) 0.18(2) 0.33(5) 0.06(3) 0.22(4) 0.02(2)
F2B' 0.30(4) 0.154(19) 0.42(5) -0.07(3) 0.32(4) -0.01(2)
F3B' 0.31(6) 0.24(4) 0.16(3) -0.05(3) 0.14(3) 0.05(4)

loop_
_atom_type_symbol
_atom_type_description
_atom_type_scat_dispersion_real
_atom_type_scat_dispersion_imag
_atom_type_scat_source
C C 0.0033 0.0016 'International Tables Vol C Tables 4.2.6.8 and 6.1.1.4'
H H 0.0000 0.0000 'International Tables Vol C Tables 4.2.6.8 and 6.1.1.4'
O O 0.0106 0.0060 'International Tables Vol C Tables 4.2.6.8 and 6.1.1.4'
F F 0.0171 0.0103 'International Tables Vol C Tables 4.2.6.8 and 6.1.1.4'
S S 0.1246 0.1234 'International Tables Vol C Tables 4.2.6.8 and 6.1.1.4'

loop_
_geom_angle_atom_site_label_1
_geom_angle_atom_site_label_2
_geom_angle_atom_site_label_3
_geom_angle
O1A C1A C2A 108.5(6)
O1A C1A C6A 111.5(6)
C2A C1A C6A 107.2(6)
O1A C1A H1A 109.8
C2A C1A H1A 109.8
C6A C1A H1A 109.8
O2A C2A C1A 110.8(5)
O2A C2A C3A 107.1(6)
C1A C2A C3A 112.7(6)
O2A C2A H2A 108.7
C1A C2A H2A 108.7
C3A C2A H2A 108.7
O3A C3A C2A 110.6(6)
O3A C3A C4A 107.7(6)
C2A C3A C4A 111.5(6)
O3A C3A H3A 109.0
C2A C3A H3A 109.0
C4A C3A H3A 109.0
C5A C4A O4A 107.0(6)
C5A C4A C3A 108.9(6)
O4A C4A C3A 106.9(6)
C5A C4A H4A 111.3
O4A C4A H4A 111.3
C3A C4A H4A 111.3
O5A C5A C4A 108.6(5)
O5A C5A C6A 110.0(6)
C4A C5A C6A 112.1(6)
O5A C5A H5A 108.7
C4A C5A H5A 108.7
C6A C5A H5A 108.7
O6A C6A C5A 108.6(6)
O6A C6A C1A 109.2(6)
C5A C6A C1A 111.0(6)
O6A C6A H6A 109.3
C5A C6A H6A 109.3
C1A C6A H6A 109.3
O7A C7A O2A 109.5(6)
O7A C7A C8A 111.7(6)
O2A C7A C8A 105.6(6)
O7A C7A C10A 105.1(6)
O2A C7A C10A 111.7(6)
C8A C7A C10A 113.3(7)
C7A C8A H8A1 109.5
C7A C8A H8A2 109.5
H8A1 C8A H8A2 109.5
C7A C8A H8A3 109.5
H8A1 C8A H8A3 109.5
H8A2 C8A H8A3 109.5
O7A C9A H9A1 109.5
O7A C9A H9A2 109.5
H9A1 C9A H9A2 109.5
O7A C9A H9A3 109.5
H9A1 C9A H9A3 109.5
H9A2 C9A H9A3 109.5
O8A C10A O3A 109.5(6)
O8A C10A C11A 112.5(7)
O3A C10A C11A 106.5(6)
O8A C10A C7A 105.1(6)
O3A C10A C7A 109.6(6)
C11A C10A C7A 113.6(7)
C10A C11A H11A 109.5
C10A C11A H11B 109.5
H11A C11A H11B 109.5
C10A C11A H11C 109.5
H11A C11A H11C 109.5
H11B C11A H11C 109.5
O8A C12A H12A 109.5
O8A C12A H12B 109.5
H12A C12A H12B 109.5
O8A C12A H12C 109.5
H12A C12A H12C 109.5
H12B C12A H12C 109.5
O5A C13A O9A 111.1(6)
O5A C13A C15A 106.1(7)
O9A C13A C15A 111.8(7)
O5A C13A C16A 109.8(6)
O9A C13A C16A 104.1(6)
C15A C13A C16A 114.0(7)
O9A C14A H14A 109.5
O9A C14A H14B 109.5
H14A C14A H14B 109.5
O9A C14A H14C 109.5
H14A C14A H14C 109.5
H14B C14A H14C 109.5
C13A C15A H15A 109.5
C13A C15A H15B 109.5
H15A C15A H15B 109.5
C13A C15A H15C 109.5
H15A C15A H15C 109.5
H15B C15A H15C 109.5
O6A C16A O10A 110.1(6)
O6A C16A C17A 105.9(7)
O10A C16A C17A 112.0(7)
O6A C16A C13A 112.0(6)
O10A C16A C13A 103.9(6)
C17A C16A C13A 113.1(7)
C16A C17A H17A 109.5
C16A C17A H17B 109.5
H17A C17A H17B 109.5
C16A C17A H17C 109.5
H17A C17A H17C 109.5
H17B C17A H17C 109.5
O10A C18A H18A 109.5
O10A C18A H18B 109.5
H18A C18A H18B 109.5
O10A C18A H18C 109.5
H18A C18A H18C 109.5
H18B C18A H18C 109.5
F3A C19A F1A 111.3(15)
F3A C19A F2A 109.2(14)
F1A C19A F2A 103.2(14)
F3A C19A S1A 112.1(11)
F1A C19A S1A 111.3(11)
F2A C19A S1A 109.4(12)
C1A O1A H1A1 109.5
C7A O2A C2A 113.3(5)
C3A O3A C10A 112.4(5)
C4A O4A S1A 125.2(5)
C13A O5A C5A 111.7(5)
C16A O6A C6A 114.2(6)
C7A O7A C9A 116.6(6)
C12A O8A C10A 115.8(7)
C13A O9A C14A 116.3(7)
C18A O10A C16A 116.3(7)
O11A S1A O12A 118.7(8)
O11A S1A O4A 112.2(5)
O12A S1A O4A 109.5(6)
O11A S1A C19A 109.2(9)
O12A S1A C19A 104.5(8)
O4A S1A C19A 100.9(5)
O1B C1B C2B 110.4(6)
O1B C1B C6B 110.9(6)
C2B C1B C6B 107.5(6)
O1B C1B H1B 109.4
C2B C1B H1B 109.4
C6B C1B H1B 109.4
O2B C2B C1B 109.5(5)
O2B C2B C3B 108.6(6)
C1B C2B C3B 112.1(6)
O2B C2B H2B 108.9
C1B C2B H2B 108.9
C3B C2B H2B 108.9
O3B C3B C4B 107.9(5)
O3B C3B C2B 109.4(6)
C4B C3B C2B 111.1(6)
O3B C3B H3B 109.5
C4B C3B H3B 109.5
C2B C3B H3B 109.5
C3B C4B O4B 106.5(6)
C3B C4B C5B 109.8(6)
O4B C4B C5B 106.2(6)
C3B C4B H4B 111.3
O4B C4B H4B 111.3
C5B C4B H4B 111.3
O5B C5B C6B 109.2(6)
O5B C5B C4B 110.1(6)
C6B C5B C4B 111.1(6)
O5B C5B H5B 108.8
C6B C5B H5B 108.8
C4B C5B H5B 108.8
O6B C6B C5B 109.9(6)
O6B C6B C1B 108.9(6)
C5B C6B C1B 110.5(6)
O6B C6B H6B 109.2
C5B C6B H6B 109.2
C1B C6B H6B 109.2
O7B C7B O2B 110.2(6)
O7B C7B C9B 113.3(7)
O2B C7B C9B 106.0(6)
O7B C7B C10B 103.6(6)
O2B C7B C10B 110.2(6)
C9B C7B C10B 113.6(7)
O7B C8B H8B1 109.5
O7B C8B H8B2 109.5
H8B1 C8B H8B2 109.5
O7B C8B H8B3 109.5
H8B1 C8B H8B3 109.5
H8B2 C8B H8B3 109.5
C7B C9B H9B1 109.5
C7B C9B H9B2 109.5
H9B1 C9B H9B2 109.5
C7B C9B H9B3 109.5
H9B1 C9B H9B3 109.5
H9B2 C9B H9B3 109.5
O8B C10B O3B 110.0(6)
O8B C10B C12B 111.1(7)
O3B C10B C12B 105.0(6)
O8B C10B C7B 106.2(6)
O3B C10B C7B 111.5(6)
C12B C10B C7B 113.1(7)
O8B C11B H11D 109.5
O8B C11B H11E 109.5
H11D C11B H11E 109.5
O8B C11B H11F 109.5
H11D C11B H11F 109.5
H11E C11B H11F 109.5
C10B C12B H12D 109.5
C10B C12B H12E 109.5
H12D C12B H12E 109.5
C10B C12B H12F 109.5
H12D C12B H12F 109.5
H12E C12B H12F 109.5
O9B C13B O5B 109.9(7)
O9B C13B C14B 113.6(6)
O5B C13B C14B 105.4(7)
O9B C13B C16B 104.0(7)
O5B C13B C16B 110.7(6)
C14B C13B C16B 113.3(7)
C13B C14B H14D 109.5
C13B C14B H14E 109.5
H14D C14B H14E 109.5
C13B C14B H14F 109.5
H14D C14B H14F 109.5
H14E C14B H14F 109.5
O9B C15B H15D 109.5
O9B C15B H15E 109.5
H15D C15B H15E 109.5
O9B C15B H15F 109.5
H15D C15B H15F 109.5
H15E C15B H15F 109.5
O10B C16B O6B 109.7(6)
O10B C16B C18B 113.4(7)
O6B C16B C18B 105.1(7)
O10B C16B C13B 104.1(6)
O6B C16B C13B 111.1(6)
C18B C16B C13B 113.6(7)
O10B C17B H17D 109.5
O10B C17B H17E 109.5
H17D C17B H17E 109.5
O10B C17B H17F 109.5
H17D C17B H17F 109.5
H17E C17B H17F 109.5
C16B C18B H18D 109.5
C16B C18B H18E 109.5
H18D C18B H18E 109.5
C16B C18B H18F 109.5
H18D C18B H18F 109.5
H18E C18B H18F 109.5
C1B O1B H1B1 109.5
C7B O2B C2B 113.8(5)
C3B O3B C10B 111.8(5)
C4B O4B S1B' 119.5(5)
C4B O4B S1B 124.8(5)
S1B' O4B S1B 45.4(4)
C5B O5B C13B 112.6(6)
C6B O6B C16B 113.6(6)
C7B O7B C8B 116.1(7)
C10B O8B C11B 115.8(6)
C13B O9B C15B 116.4(7)
C16B O10B C17B 115.7(7)
O12B S1B O11B 119.7(18)
O12B S1B O4B 113.6(11)
O11B S1B O4B 110.4(12)
O12B S1B C19B 113(3)
O11B S1B C19B 101(2)
O4B S1B C19B 96.1(13)
F3B C19B F1B 125(4)
F3B C19B F2B 77(4)
F1B C19B F2B 101(4)
F3B C19B S1B 118(3)
F1B C19B S1B 115(3)
F2B C19B S1B 106(4)
C19B F2B F3B 39(2)
C19B F3B F2B 65(4)
O12' S1B' O4B 117.8(8)
O12' S1B' C19' 113(3)
O4B S1B' C19' 96(3)
O12' S1B' O11' 131.4(17)
O4B S1B' O11' 102.8(12)
C19' S1B' O11' 87(3)
F3B' C19' F2B' 113(8)
F3B' C19' F1B' 121(9)
F2B' C19' F1B' 111(5)
F3B' C19' S1B' 104(5)
F2B' C19' S1B' 98(5)
F1B' C19' S1B' 107(5)

loop_
_geom_bond_atom_site_label_1
_geom_bond_atom_site_label_2
_geom_bond_distance
C1A O1A 1.418(9)
C1A C2A 1.494(10)
C1A C6A 1.518(10)
C1A H1A 0.9800
C2A O2A 1.426(8)
C2A C3A 1.509(9)
C2A H2A 0.9800
C3A O3A 1.424(8)
C3A C4A 1.523(10)
C3A H3A 0.9800
C4A C5A 1.486(10)
C4A O4A 1.488(8)
C4A H4A 0.9800
C5A O5A 1.425(8)
C5A C6A 1.516(10)
C5A H5A 0.9800
C6A O6A 1.426(9)
C6A H6A 0.9800
C7A O7A 1.422(9)
C7A O2A 1.424(9)
C7A C8A 1.522(11)
C7A C10A 1.534(11)
C8A H8A1 0.9600
C8A H8A2 0.9600
C8A H8A3 0.9600
C9A O7A 1.426(10)
C9A H9A1 0.9600
C9A H9A2 0.9600
C9A H9A3 0.9600
C10A O8A 1.422(9)
C10A O3A 1.445(9)
C10A C11A 1.515(12)
C11A H11A 0.9600
C11A H11B 0.9600
C11A H11C 0.9600
C12A O8A 1.419(11)
C12A H12A 0.9600
C12A H12B 0.9600
C12A H12C 0.9600
C13A O5A 1.424(9)
C13A O9A 1.425(9)
C13A C15A 1.507(12)
C13A C16A 1.552(11)
C14A O9A 1.433(10)
C14A H14A 0.9600
C14A H14B 0.9600
C14A H14C 0.9600
C15A H15A 0.9600
C15A H15B 0.9600
C15A H15C 0.9600
C16A O6A 1.413(10)
C16A O10A 1.426(9)
C16A C17A 1.524(11)
C17A H17A 0.9600
C17A H17B 0.9600
C17A H17C 0.9600
C18A O10A 1.413(11)
C18A H18A 0.9600
C18A H18B 0.9600
C18A H18C 0.9600
C19A F3A 1.293(13)
C19A F1A 1.302(19)
C19A F2A 1.312(17)
C19A S1A 1.771(14)
O1A H1A1 0.8200
O4A S1A 1.528(6)
O11A S1A 1.370(10)
O12A S1A 1.411(10)
C1B O1B 1.410(9)
C1B C2B 1.501(10)
C1B C6B 1.547(10)
C1B H1B 0.9800
C2B O2B 1.426(8)
C2B C3B 1.516(9)
C2B H2B 0.9800
C3B O3B 1.421(9)
C3B C4B 1.489(10)
C3B H3B 0.9800
C4B O4B 1.493(8)
C4B C5B 1.522(11)
C4B H4B 0.9800
C5B O5B 1.418(9)
C5B C6B 1.518(10)
C5B H5B 0.9800
C6B O6B 1.415(9)
C6B H6B 0.9800
C7B O7B 1.411(9)
C7B O2B 1.418(9)
C7B C9B 1.498(11)
C7B C10B 1.552(11)
C8B O7B 1.417(11)
C8B H8B1 0.9600
C8B H8B2 0.9600
C8B H8B3 0.9600
C9B H9B1 0.9600
C9B H9B2 0.9600
C9B H9B3 0.9600
C10B O8B 1.417(9)
C10B O3B 1.422(9)
C10B C12B 1.523(12)
C11B O8B 1.438(11)
C11B H11D 0.9600
C11B H11E 0.9600
C11B H11F 0.9600
C12B H12D 0.9600
C12B H12E 0.9600
C12B H12F 0.9600
C13B O9B 1.422(10)
C13B O5B 1.438(10)
C13B C14B 1.519(12)
C13B C16B 1.554(11)
C14B H14D 0.9600
C14B H14E 0.9600
C14B H14F 0.9600
C15B O9B 1.434(11)
C15B H15D 0.9600
C15B H15E 0.9600
C15B H15F 0.9600
C16B O10B 1.416(9)
C16B O6B 1.436(9)
C16B C18B 1.493(12)
C17B O10B 1.425(10)
C17B H17D 0.9600
C17B H17E 0.9600
C17B H17F 0.9600
C18B H18D 0.9600
C18B H18E 0.9600
C18B H18F 0.9600
O1B H1B1 0.8200
O4B S1B' 1.550(8)
O4B S1B 1.584(8)
S1B O12B 1.32(2)
S1B O11B 1.43(3)
S1B C19B 1.70(3)
C19B F3B 1.00(4)
C19B F1B 1.26(4)
C19B F2B 1.45(6)
F2B F3B 1.56(4)
S1B' O12' 1.373(16)
S1B' C19' 1.80(6)
S1B' O11' 2.07(2)
C19' F3B' 1.20(9)
C19' F2B' 1.43(8)
C19' F1B' 1.39(9)

loop_
_geom_hbond_atom_site_label_D
_geom_hbond_atom_site_label_H
_geom_hbond_atom_site_label_A
_geom_hbond_distance_DH
_geom_hbond_distance_HA
_geom_hbond_distance_DA
_geom_hbond_angle_DHA
_geom_hbond_site_symmetry_A
C5A H5A F3A 0.98 2.59 3.512(9) 157.2 2
C6A H6A O1B 0.98 2.47 3.338(9) 147.9 .
C8A H8A3 O12B 0.96 2.63 3.52(2) 153.1 1_565
C18A H18A F2B' 0.96 2.60 3.12(3) 113.6 2_655
C18A H18C F1B' 0.96 2.50 3.36(3) 149.6 2_655
O1A H1A1 O10B 0.82 2.11 2.879(8) 156.1 1_565
C6B H6B O1A 0.98 2.43 3.321(9) 150.5 1_545
O1B H1B1 O10A 0.82 2.14 2.898(8) 153.8 .
C5A H5A F3A 0.98 2.59 3.512(9) 157.2 2
C6A H6A O1B 0.98 2.47 3.338(9) 147.9 .
C8A H8A3 O12B 0.96 2.63 3.52(2) 153.1 1_565
C18A H18A F2B' 0.96 2.60 3.12(3) 113.6 2_655
C18A H18C F1B' 0.96 2.50 3.36(3) 149.6 2_655
O1A H1A1 O10B 0.82 2.11 2.879(8) 156.1 1_565
C6B H6B O1A 0.98 2.43 3.321(9) 150.5 1_545
O1B H1B1 O10A 0.82 2.14 2.898(8) 153.8 .

loop_
_geom_torsion_atom_site_label_1
_geom_torsion_atom_site_label_2
_geom_torsion_atom_site_label_3
_geom_torsion_atom_site_label_4
_geom_torsion
O1A C1A C2A O2A 57.3(7)
C6A C1A C2A O2A 177.9(5)
O1A C1A C2A C3A -62.7(7)
C6A C1A C2A C3A 57.9(7)
O2A C2A C3A O3A 60.6(7)
C1A C2A C3A O3A -177.3(6)
O2A C2A C3A C4A -179.6(6)
C1A C2A C3A C4A -57.5(8)
O3A C3A C4A C5A 175.6(5)
C2A C3A C4A C5A 54.0(8)
O3A C3A C4A O4A -69.2(7)
C2A C3A C4A O4A 169.3(6)
O4A C4A C5A O5A 67.5(7)
C3A C4A C5A O5A -177.3(5)
O4A C4A C5A C6A -170.8(5)
C3A C4A C5A C6A -55.6(8)
O5A C5A C6A O6A -59.3(7)
C4A C5A C6A O6A 179.7(6)
O5A C5A C6A C1A -179.5(6)
C4A C5A C6A C1A 59.6(8)
O1A C1A C6A O6A -59.2(7)
C2A C1A C6A O6A -177.9(5)
O1A C1A C6A C5A 60.6(8)
C2A C1A C6A C5A -58.1(7)
O7A C7A C10A O8A -173.6(6)
O2A C7A C10A O8A 67.8(7)
C8A C7A C10A O8A -51.3(8)
O7A C7A C10A O3A 68.9(7)
O2A C7A C10A O3A -49.8(8)
C8A C7A C10A O3A -168.9(6)
O7A C7A C10A C11A -50.1(8)
O2A C7A C10A C11A -168.7(6)
C8A C7A C10A C11A 72.1(9)
O5A C13A C16A O6A 49.8(8)
O9A C13A C16A O6A -69.1(7)
C15A C13A C16A O6A 168.7(7)
O5A C13A C16A O10A -68.9(7)
O9A C13A C16A O10A 172.1(6)
C15A C13A C16A O10A 50.0(9)
O5A C13A C16A C17A 169.4(6)
O9A C13A C16A C17A 50.4(8)
C15A C13A C16A C17A -71.7(9)
O7A C7A O2A C2A -60.5(7)
C8A C7A O2A C2A 179.2(6)
C10A C7A O2A C2A 55.6(7)
C1A C2A O2A C7A 177.4(6)
C3A C2A O2A C7A -59.4(7)
C2A C3A O3A C10A -59.9(7)
C4A C3A O3A C10A 178.0(6)
O8A C10A O3A C3A -61.8(7)
C11A C10A O3A C3A 176.3(6)
C7A C10A O3A C3A 53.0(7)
C5A C4A O4A S1A -138.4(6)
C3A C4A O4A S1A 105.0(6)
O9A C13A O5A C5A 59.1(7)
C15A C13A O5A C5A -179.2(6)
C16A C13A O5A C5A -55.5(8)
C4A C5A O5A C13A -175.3(6)
C6A C5A O5A C13A 61.6(7)
O10A C16A O6A C6A 63.2(8)
C17A C16A O6A C6A -175.5(6)
C13A C16A O6A C6A -51.8(8)
C5A C6A O6A C16A 55.8(7)
C1A C6A O6A C16A 177.0(6)
O2A C7A O7A C9A -54.8(8)
C8A C7A O7A C9A 61.8(9)
C10A C7A O7A C9A -174.9(7)
O3A C10A O8A C12A -59.2(9)
C11A C10A O8A C12A 59.0(10)
C7A C10A O8A C12A -176.8(7)
O5A C13A O9A C14A 55.3(9)
C15A C13A O9A C14A -63.0(10)
C16A C13A O9A C14A 173.4(7)
O6A C16A O10A C18A 61.2(9)
C17A C16A O10A C18A -56.4(10)
C13A C16A O10A C18A -178.7(7)
C4A O4A S1A O11A 6.3(10)
C4A O4A S1A O12A -127.8(8)
C4A O4A S1A C19A 122.4(9)
F3A C19A S1A O11A -64.0(15)
F1A C19A S1A O11A 170.7(12)
F2A C19A S1A O11A 57.3(14)
F3A C19A S1A O12A 64.0(16)
F1A C19A S1A O12A -61.3(13)
F2A C19A S1A O12A -174.7(13)
F3A C19A S1A O4A 177.7(13)
F1A C19A S1A O4A 52.4(13)
F2A C19A S1A O4A -61.0(14)
O1B C1B C2B O2B -57.8(7)
C6B C1B C2B O2B -178.9(5)
O1B C1B C2B C3B 62.7(7)
C6B C1B C2B C3B -58.3(7)
O2B C2B C3B O3B -60.5(7)
C1B C2B C3B O3B 178.4(6)
O2B C2B C3B C4B -179.6(6)
C1B C2B C3B C4B 59.4(8)
O3B C3B C4B O4B 69.3(7)
C2B C3B C4B O4B -170.8(6)
O3B C3B C4B C5B -176.1(6)
C2B C3B C4B C5B -56.2(8)
C3B C4B C5B O5B 177.8(6)
O4B C4B C5B O5B -67.4(7)
C3B C4B C5B C6B 56.6(8)
O4B C4B C5B C6B 171.4(6)
O5B C5B C6B O6B 60.0(8)
C4B C5B C6B O6B -178.3(6)
O5B C5B C6B C1B -179.7(6)
C4B C5B C6B C1B -58.1(8)
O1B C1B C6B O6B 57.9(7)
C2B C1B C6B O6B 178.6(6)
O1B C1B C6B C5B -62.9(8)
C2B C1B C6B C5B 57.8(8)
O7B C7B C10B O8B 171.9(6)
O2B C7B C10B O8B -70.2(8)
C9B C7B C10B O8B 48.6(9)
O7B C7B C10B O3B -68.3(8)
O2B C7B C10B O3B 49.6(8)
C9B C7B C10B O3B 168.4(7)
O7B C7B C10B C12B 49.8(8)
O2B C7B C10B C12B 167.7(6)
C9B C7B C10B C12B -73.5(9)
O9B C13B C16B O10B -172.6(6)
O5B C13B C16B O10B 69.5(8)
C14B C13B C16B O10B -48.7(9)
O9B C13B C16B O6B 69.5(8)
O5B C13B C16B O6B -48.5(8)
C14B C13B C16B O6B -166.6(7)
O9B C13B C16B C18B -48.7(9)
O5B C13B C16B C18B -166.7(7)
C14B C13B C16B C18B 75.2(10)
O7B C7B O2B C2B 60.8(7)
C9B C7B O2B C2B -176.3(6)
C10B C7B O2B C2B -53.0(8)
C1B C2B O2B C7B -178.7(6)
C3B C2B O2B C7B 58.7(7)
C4B C3B O3B C10B -178.7(6)
C2B C3B O3B C10B 60.3(7)
O8B C10B O3B C3B 62.8(8)
C12B C10B O3B C3B -177.6(6)
C7B C10B O3B C3B -54.7(8)
C3B C4B O4B S1B' -148.4(7)
C5B C4B O4B S1B' 94.5(8)
C3B C4B O4B S1B -94.5(7)
C5B C4B O4B S1B 148.4(6)
C6B C5B O5B C13B -59.9(8)
C4B C5B O5B C13B 177.8(6)
O9B C13B O5B C5B -60.0(7)
C14B C13B O5B C5B 177.2(6)
C16B C13B O5B C5B 54.3(8)
C5B C6B O6B C16B -57.3(8)
C1B C6B O6B C16B -178.6(6)
O10B C16B O6B C6B -62.8(8)
C18B C16B O6B C6B 175.0(6)
C13B C16B O6B C6B 51.7(8)
O2B C7B O7B C8B 56.7(9)
C9B C7B O7B C8B -61.9(10)
C10B C7B O7B C8B 174.6(8)
O3B C10B O8B C11B 57.0(9)
C12B C10B O8B C11B -58.8(10)
C7B C10B O8B C11B 177.8(7)
O5B C13B O9B C15B -61.5(10)
C14B C13B O9B C15B 56.3(11)
C16B C13B O9B C15B 180.0(8)
O6B C16B O10B C17B -65.0(9)
C18B C16B O10B C17B 52.1(10)
C13B C16B O10B C17B 176.1(7)
C4B O4B S1B O12B -8.5(18)
S1B' O4B S1B O12B 90.6(17)
C4B O4B S1B O11B 129.2(13)
S1B' O4B S1B O11B -131.7(12)
C4B O4B S1B C19B -127(2)
S1B' O4B S1B C19B -28(2)
O12B S1B C19B F3B -133(7)
O11B S1B C19B F3B 98(7)
O4B S1B C19B F3B -14(7)
O12B S1B C19B F1B 62(6)
O11B S1B C19B F1B -67(5)
O4B S1B C19B F1B -180(5)
O12B S1B C19B F2B -49(3)
O11B S1B C19B F2B -178(3)
O4B S1B C19B F2B 70(3)
F1B C19B F2B F3B 123(5)
S1B C19B F2B F3B -116(3)
F1B C19B F3B F2B -94(7)
S1B C19B F3B F2B 101(5)
C4B O4B S1B' O12' 5.4(16)
S1B O4B S1B' O12' -105.9(15)
C4B O4B S1B' C19' 125(3)
S1B O4B S1B' C19' 13(3)
C4B O4B S1B' O11' -147.0(12)
S1B O4B S1B' O11' 101.7(12)
O12' S1B' C19' F3B' 54(7)
O4B S1B' C19' F3B' -69(7)
O11' S1B' C19' F3B' -171(7)
O12' S1B' C19' F2B' -62(5)
O4B S1B' C19' F2B' 175(4)
O11' S1B' C19' F2B' 73(4)
O12' S1B' C19' F1B' -176(4)
O4B S1B' C19' F1B' 61(5)
O11' S1B' C19' F1B' -42(5)
